data_1535563
loop_
_publ_author_name
'Mosset, A.'
'Bagieu-Beucher, M.'
'Lecchi, A.'
'Masse, R.'
'Zaccaro, J.'

_publ_section_title
;
 Crystal engineering strategy of thiocyanates for quadratic nonlinear
 optics. Hg3 Cd Cl2 (S C N)6 and Hg4 Cd Br4 (S C N)6
;
_journal_name_full 'Solid State Sciences'
_journal_page_first 827
_journal_page_last 834
_journal_volume 4
_journal_year 2002
_chemical_formula_sum 'C6 Br4 Cd Hg4 N6 S6'
_chemical_name_systematic 'Hg4 Cd Br4 (S C N)6'
_space_group_IT_number 42
_symmetry_space_group_name_Hall 'F 2 -2'
_symmetry_space_group_name_H-M 'F m m 2'
_cell_angle_alpha 90
_cell_angle_beta 90
_cell_angle_gamma 90
_cell_formula_units_Z 4
_cell_length_a 22.3222
_cell_length_b 18.4636
_cell_length_c 6.3678
_cell_volume 2624.477
_citation_journal_id_ASTM SSSCFJ
_cod_data_source_file Mosset_SSSCFJ_2002_650.cif
_cod_data_source_block C6Br4Cd1Hg4N6S6
_cod_original_formula_sum 'C6 Br4 Cd1 Hg4 N6 S6'
_cod_database_code 1535563

loop_
_symmetry_equiv_pos_as_xyz
x,y,z
-x,-y,z
-x,y,z
x,-y,z
x,y+1/2,z+1/2
-x,-y+1/2,z+1/2
-x,y+1/2,z+1/2
x,-y+1/2,z+1/2
x+1/2,y,z+1/2
-x+1/2,-y,z+1/2
-x+1/2,y,z+1/2
x+1/2,-y,z+1/2
x+1/2,y+1/2,z
-x+1/2,-y+1/2,z
-x+1/2,y+1/2,z
x+1/2,-y+1/2,z

loop_
_atom_site_label
_atom_site_type_symbol
_atom_site_fract_x
_atom_site_fract_y
_atom_site_fract_z
_atom_site_occupancy
_atom_site_U_iso_or_equiv
C1 C+4 0.0611 0.1303 0.287 1 0.0
C2 C+4 0.1252 0 0.65 1 0.0
Hg1 Hg+2 0.190182 0.14996 0.463 1 0.0
S1 S-2 0.08851 0.1911 0.461 1 0.0
Cd1 Cd+2 0 0 -0.0337 1 0.0
S2 S-2 0.1837 0 0.435 1 0.0
N1 N-3 -0.0847 0 -0.24 1 0.0
Br1 Br-1 0.30191 0.15614 0.4628 1 0.0
N2 N-3 0.0415 0.0906 0.172 1 0.0
